data_4513646
loop_
_publ_author_name
'Dur\'a, Gema'
'Carri\'on, M. Carmen'
'Jal\'on, F\'elix A.'
'Manzano, Blanca R.'
'Rodr\'iguez, Ana M.'

_publ_section_title
;
 One- and Two-Step Self-Assembly Processes in Zn(II) Supramolecular
 Frameworks with Ditopic Bis(pyrazolyl)methane Ligands. Chiral Recognition
 and Formation of Cyclic Helicates
;
_journal_issue 11
_journal_name_full 'Crystal Growth &amp; Design'
_journal_page_first 5174
_journal_paper_doi 10.1021/acs.cgd.5b01150
_journal_volume 15
_journal_year 2015
_chemical_formula_moiety 'C24 H22 N14 O12 Zn2, C H3 O'
_chemical_formula_sum 'C25 H25 N14 O13 Zn2'
_chemical_formula_weight 860.33
_chemical_name_systematic
;
 ?
;
_space_group_crystal_system monoclinic
_space_group_IT_number 15
_space_group_name_Hall '-C 2yc'
_space_group_name_H-M_alt 'C 1 2/c 1'
_symmetry_space_group_name_Hall '-C 2yc'
_symmetry_space_group_name_H-M 'C 1 2/c 1'
_atom_sites_solution_hydrogens geom
_audit_creation_method SHELXL-2013
_cell_angle_alpha 90
_cell_angle_beta 117.008(2)
_cell_angle_gamma 90
_cell_formula_units_Z 8
_cell_length_a 34.250(4)
_cell_length_b 13.4692(13)
_cell_length_c 16.4820(16)
_cell_measurement_reflns_used 2403
_cell_measurement_temperature 290(2)
_cell_measurement_theta_max 20.467
_cell_measurement_theta_min 2.344
_cell_volume 6774.3(12)
_computing_cell_refinement 'Bruker SAINT'
_computing_data_collection 'Bruker APEX'
_computing_data_reduction 'Bruker SAINT, SADABS, XPREP'
_computing_molecular_graphics 'WINGX v2013.3 (Farrugia, 2013)'
_computing_publication_material 'WINGX v2013.3 (Farrugia, 2013)'
_computing_structure_refinement 'SHELXL-2013 (Sheldrick, 2013)'
_computing_structure_solution 'SHELXS-97 (Sheldrick, 1997)'
_diffrn_ambient_temperature 290(2)
_diffrn_measured_fraction_theta_full 0.999
_diffrn_measured_fraction_theta_max 0.915
_diffrn_measurement_device_type 'CCD area detector'
_diffrn_measurement_method 'omega and phi scans'
_diffrn_radiation_type MoK\a
_diffrn_radiation_wavelength 0.71073
_diffrn_reflns_av_R_equivalents 0.0688
_diffrn_reflns_av_unetI/netI 0.0836
_diffrn_reflns_laue_measured_fraction_full 0.999
_diffrn_reflns_laue_measured_fraction_max 0.915
_diffrn_reflns_limit_h_max 45
_diffrn_reflns_limit_h_min -40
_diffrn_reflns_limit_k_max 16
_diffrn_reflns_limit_k_min -17
_diffrn_reflns_limit_l_max 22
_diffrn_reflns_limit_l_min -22
_diffrn_reflns_number 27930
_diffrn_reflns_point_group_measured_fraction_full 0.999
_diffrn_reflns_point_group_measured_fraction_max 0.915
_diffrn_reflns_theta_full 25.242
_diffrn_reflns_theta_max 29.364
_diffrn_reflns_theta_min 1.953
_exptl_absorpt_coefficient_mu 1.502
_exptl_absorpt_correction_T_max 0.746
_exptl_absorpt_correction_T_min 0.622
_exptl_absorpt_correction_type multi-scan
_exptl_absorpt_process_details SADABS
_exptl_crystal_colour colorless
_exptl_crystal_density_diffrn 1.687
_exptl_crystal_description prism
_exptl_crystal_F_000 3496
_exptl_crystal_size_max 0.190
_exptl_crystal_size_mid 0.140
_exptl_crystal_size_min 0.070
_refine_diff_density_max 0.865
_refine_diff_density_min -0.457
_refine_diff_density_rms 0.086
_refine_ls_extinction_method none
_refine_ls_goodness_of_fit_ref 0.990
_refine_ls_hydrogen_treatment constr
_refine_ls_matrix_type full
_refine_ls_number_parameters 488
_refine_ls_number_reflns 8532
_refine_ls_number_restraints 0
_refine_ls_restrained_S_all 0.990
_refine_ls_R_factor_all 0.0977
_refine_ls_R_factor_gt 0.0524
_refine_ls_shift/su_max 0.014
_refine_ls_shift/su_mean 0.000
_refine_ls_structure_factor_coef Fsqd
_refine_ls_weighting_details 'w=1/[\s^2^(Fo^2^)+(0.0489P)^2^] where P=(Fo^2^+2Fc^2^)/3'
_refine_ls_weighting_scheme calc
_refine_ls_wR_factor_gt 0.1043
_refine_ls_wR_factor_ref 0.1195
_reflns_Friedel_coverage 0.000
_reflns_number_gt 5331
_reflns_number_total 8532
_reflns_threshold_expression 'I > 2\s(I)'
_cod_data_source_file cg5b01150_si_002.cif
_cod_data_source_block 3
_cod_depositor_comments 'Adding full bibliography for 4513645--4513647.cif.'
_cod_database_code 4513646
_shelx_space_group_comment
;
The symmetry employed for this shelxl refinement is uniquely defined
by the following loop, which should always be used as a source of
symmetry information in preference to the above space-group names.
They are only intended as comments.
;
_shelx_estimated_absorpt_t_min 0.763
_shelx_estimated_absorpt_t_max 0.902
_shelxl_version_number 2013-4

loop_
_space_group_symop_operation_xyz
'x, y, z'
'-x, y, -z+1/2'
'x+1/2, y+1/2, z'
'-x+1/2, y+1/2, -z+1/2'
'-x, -y, -z'
'x, -y, z-1/2'
'-x+1/2, -y+1/2, -z'
'x+1/2, -y+1/2, z-1/2'

loop_
_atom_site_label
_atom_site_type_symbol
_atom_site_fract_x
_atom_site_fract_y
_atom_site_fract_z
_atom_site_U_iso_or_equiv
_atom_site_adp_type
_atom_site_occupancy
_atom_site_site_symmetry_order
_atom_site_calc_flag
_atom_site_refinement_flags_posn
_atom_site_refinement_flags_adp
Zn1 Zn 0.61259(2) 0.00921(3) 0.60269(3) 0.02862(12) Uani 1 1 d . .
Zn2 Zn 0.64822(2) 0.46577(3) 0.58856(3) 0.03164(12) Uani 1 1 d . .
N1 N 0.69114(9) 0.3629(2) 0.69202(18) 0.0311(7) Uani 1 1 d . .
N2 N 0.68881(10) 0.3490(2) 0.77206(18) 0.0316(7) Uani 1 1 d . .
N3 N 0.62581(10) 0.5143(2) 0.67783(18) 0.0323(7) Uani 1 1 d . .
N4 N 0.63562(9) 0.4705(2) 0.75991(18) 0.0295(7) Uani 1 1 d . .
N5 N 0.59228(9) 0.1433(2) 0.63223(17) 0.0273(6) Uani 1 1 d . .
N6 N 0.65821(10) -0.1144(3) 0.7346(2) 0.0398(8) Uani 1 1 d . .
N7 N 0.55397(10) -0.1419(2) 0.6343(2) 0.0374(7) Uani 1 1 d . .
N8 N 0.58582(10) -0.0229(2) 0.46610(18) 0.0316(7) Uani 1 1 d . .
N9 N 0.59944(10) 0.0138(2) 0.40616(18) 0.0311(7) Uani 1 1 d . .
N10 N 0.66874(9) 0.0654(2) 0.59243(19) 0.0304(7) Uani 1 1 d . .
N11 N 0.66844(10) 0.0824(2) 0.51007(19) 0.0298(7) Uani 1 1 d . .
N12 N 0.60904(10) 0.3552(2) 0.50036(18) 0.0311(7) Uani 1 1 d . .
N13 N 0.72075(12) 0.5230(3) 0.5867(3) 0.0498(9) Uani 1 1 d . .
N14 N 0.58339(15) 0.6124(3) 0.4433(2) 0.0542(10) Uani 1 1 d . .
C1 C 0.72511(12) 0.3027(3) 0.8340(3) 0.0404(9) Uani 1 1 d . .
H1 H 0.7307 0.2846 0.8927 0.049 Uiso 1 1 calc R U
C2 C 0.75201(13) 0.2877(3) 0.7948(3) 0.0445(10) Uani 1 1 d . .
H2 H 0.7795 0.2578 0.8209 0.053 Uiso 1 1 calc R U
C3 C 0.72992(12) 0.3261(3) 0.7081(3) 0.0380(9) Uani 1 1 d . .
H3 H 0.7409 0.3261 0.6659 0.046 Uiso 1 1 calc R U
C4 C 0.62723(14) 0.5318(3) 0.8137(3) 0.0451(10) Uani 1 1 d . .
H4 H 0.6311 0.5180 0.8722 0.054 Uiso 1 1 calc R U
C5 C 0.61204(16) 0.6183(3) 0.7675(3) 0.0545(12) Uani 1 1 d . .
H5 H 0.6033 0.6748 0.7874 0.065 Uiso 1 1 calc R U
C6 C 0.61225(14) 0.6047(3) 0.6844(3) 0.0448(10) Uani 1 1 d . .
H6 H 0.6040 0.6528 0.6391 0.054 Uiso 1 1 calc R U
C7 C 0.64801(11) 0.3671(2) 0.7756(2) 0.0287(8) Uani 1 1 d . .
H7 H 0.6529 0.3512 0.8375 0.034 Uiso 1 1 calc R U
C8 C 0.61212(11) 0.2987(2) 0.7114(2) 0.0265(7) Uani 1 1 d . .
C9 C 0.56830(12) 0.3240(3) 0.6756(2) 0.0318(8) Uani 1 1 d . .
H9 H 0.5600 0.3845 0.6903 0.038 Uiso 1 1 calc R U
C10 C 0.53702(12) 0.2589(3) 0.6181(2) 0.0333(8) Uani 1 1 d . .
H10 H 0.5074 0.2751 0.5931 0.040 Uiso 1 1 calc R U
C11 C 0.55012(11) 0.1694(3) 0.5978(2) 0.0304(8) Uani 1 1 d . .
H11 H 0.5289 0.1256 0.5589 0.037 Uiso 1 1 calc R U
C12 C 0.62235(11) 0.2076(2) 0.6884(2) 0.0271(7) Uani 1 1 d . .
H12 H 0.6517 0.1895 0.7131 0.032 Uiso 1 1 calc R U
C13 C 0.58155(13) -0.0371(3) 0.3274(2) 0.0386(9) Uani 1 1 d . .
H13 H 0.5857 -0.0249 0.2764 0.046 Uiso 1 1 calc R U
C14 C 0.55617(13) -0.1099(3) 0.3365(2) 0.0435(10) Uani 1 1 d . .
H14 H 0.5397 -0.1571 0.2933 0.052 Uiso 1 1 calc R U
C15 C 0.56001(12) -0.0991(3) 0.4232(2) 0.0397(9) Uani 1 1 d . .
H15 H 0.5463 -0.1398 0.4482 0.048 Uiso 1 1 calc R U
C16 C 0.70922(13) 0.0908(3) 0.5199(3) 0.0433(10) Uani 1 1 d . .
H16 H 0.7170 0.1025 0.4736 0.052 Uiso 1 1 calc R U
C17 C 0.73729(14) 0.0793(3) 0.6094(3) 0.0521(11) Uani 1 1 d . .
H17 H 0.7677 0.0820 0.6368 0.063 Uiso 1 1 calc R U
C18 C 0.71064(13) 0.0625(3) 0.6515(3) 0.0402(9) Uani 1 1 d . .
H18 H 0.7211 0.0507 0.7135 0.048 Uiso 1 1 calc R U
C19 C 0.62753(11) 0.1002(2) 0.4290(2) 0.0303(8) Uani 1 1 d . .
H19 H 0.6347 0.1115 0.3786 0.036 Uiso 1 1 calc R U
C20 C 0.60393(12) 0.1925(2) 0.4375(2) 0.0280(8) Uani 1 1 d . .
C21 C 0.55908(12) 0.2033(3) 0.3886(2) 0.0349(9) Uani 1 1 d . .
H21 H 0.5421 0.1529 0.3503 0.042 Uiso 1 1 calc R U
C22 C 0.53999(13) 0.2888(3) 0.3974(2) 0.0412(9) Uani 1 1 d . .
H22 H 0.5098 0.2968 0.3653 0.049 Uiso 1 1 calc R U
C23 C 0.56526(13) 0.3628(3) 0.4532(2) 0.0378(9) Uani 1 1 d . .
H23 H 0.5517 0.4204 0.4588 0.045 Uiso 1 1 calc R U
C24 C 0.62756(12) 0.2713(2) 0.4915(2) 0.0299(8) Uani 1 1 d . .
H24 H 0.6579 0.2655 0.5232 0.036 Uiso 1 1 calc R U
O1 O 0.65152(10) -0.0254(2) 0.74824(19) 0.0513(7) Uani 1 1 d . .
O2 O 0.64392(9) -0.1409(2) 0.65286(17) 0.0499(7) Uani 1 1 d . .
O3 O 0.67715(9) -0.1722(2) 0.79816(17) 0.0496(7) Uani 1 1 d . .
O4 O 0.55609(8) -0.05346(18) 0.60847(18) 0.0405(6) Uani 1 1 d . .
O5 O 0.54207(10) -0.2091(2) 0.57801(17) 0.0536(8) Uani 1 1 d . .
O6 O 0.56431(12) -0.1596(2) 0.71403(18) 0.0665(9) Uani 1 1 d . .
O7 O 0.69804(10) 0.4554(2) 0.53265(18) 0.0522(8) Uani 1 1 d . .
O8 O 0.70509(9) 0.5613(2) 0.63586(19) 0.0473(7) Uani 1 1 d . .
O9 O 0.75639(11) 0.5478(3) 0.5953(3) 0.0828(11) Uani 1 1 d . .
O10 O 0.62078(10) 0.5831(2) 0.49050(18) 0.0475(7) Uani 1 1 d . .
O11 O 0.57507(14) 0.6605(3) 0.3738(2) 0.1007(14) Uani 1 1 d . .
O12 O 0.55385(12) 0.5935(3) 0.4649(2) 0.0751(10) Uani 1 1 d . .
C31 C 0.67245(16) 0.1800(3) 0.9669(3) 0.0621(13) Uani 1 1 d . .
H31A H 0.6789 0.1513 0.9210 0.093 Uiso 1 1 calc R U
H31B H 0.6415 0.1763 0.9477 0.093 Uiso 1 1 calc R U
H31C H 0.6879 0.1442 1.0229 0.093 Uiso 1 1 calc R U
O13 O 0.68569(11) 0.2794(2) 0.98007(19) 0.0634(9) Uani 1 1 d . .

loop_
_atom_site_aniso_label
_atom_site_aniso_U_11
_atom_site_aniso_U_22
_atom_site_aniso_U_33
_atom_site_aniso_U_23
_atom_site_aniso_U_13
_atom_site_aniso_U_12
Zn1 0.0352(2) 0.0265(2) 0.0276(2) -0.00011(16) 0.01731(18) 0.00094(18)
Zn2 0.0421(3) 0.0272(2) 0.0301(2) -0.00045(16) 0.0203(2) -0.00018(19)
N1 0.0324(17) 0.0321(17) 0.0313(15) 0.0019(12) 0.0167(14) 0.0007(13)
N2 0.0349(18) 0.0291(16) 0.0295(15) 0.0022(12) 0.0135(14) -0.0049(13)
N3 0.0438(19) 0.0283(17) 0.0272(15) 0.0023(12) 0.0182(14) 0.0052(13)
N4 0.0383(18) 0.0265(16) 0.0254(14) -0.0011(12) 0.0160(13) -0.0007(13)
N5 0.0334(17) 0.0249(15) 0.0266(14) -0.0017(11) 0.0162(13) -0.0033(13)
N6 0.0296(18) 0.051(2) 0.043(2) 0.0128(16) 0.0195(16) 0.0063(15)
N7 0.0355(19) 0.039(2) 0.0358(18) 0.0011(14) 0.0145(15) -0.0084(15)
N8 0.0421(19) 0.0327(17) 0.0256(15) -0.0004(12) 0.0202(14) -0.0033(14)
N9 0.0445(19) 0.0267(16) 0.0291(15) -0.0050(12) 0.0228(14) -0.0058(13)
N10 0.0332(18) 0.0311(17) 0.0306(16) 0.0019(12) 0.0176(14) 0.0016(13)
N11 0.0345(18) 0.0257(16) 0.0353(16) -0.0016(12) 0.0212(14) 0.0012(13)
N12 0.0406(19) 0.0254(16) 0.0273(15) 0.0016(12) 0.0155(14) 0.0027(13)
N13 0.049(2) 0.046(2) 0.059(2) 0.0046(18) 0.028(2) -0.0053(18)
N14 0.076(3) 0.037(2) 0.047(2) 0.0007(17) 0.026(2) 0.009(2)
C1 0.034(2) 0.040(2) 0.035(2) 0.0088(17) 0.0047(18) -0.0021(18)
C2 0.028(2) 0.044(2) 0.055(3) 0.0103(19) 0.014(2) 0.0041(18)
C3 0.034(2) 0.037(2) 0.045(2) 0.0020(17) 0.0199(19) -0.0010(17)
C4 0.075(3) 0.037(2) 0.035(2) -0.0122(17) 0.035(2) -0.006(2)
C5 0.100(4) 0.026(2) 0.054(3) -0.0067(18) 0.049(3) 0.010(2)
C6 0.073(3) 0.029(2) 0.045(2) -0.0001(17) 0.038(2) 0.006(2)
C7 0.033(2) 0.0286(19) 0.0246(17) 0.0043(14) 0.0128(15) 0.0000(15)
C8 0.0313(19) 0.0250(18) 0.0243(17) 0.0023(13) 0.0136(15) -0.0006(15)
C9 0.038(2) 0.0262(19) 0.0350(19) -0.0026(15) 0.0201(17) 0.0019(16)
C10 0.028(2) 0.030(2) 0.040(2) -0.0007(15) 0.0135(17) 0.0030(16)
C11 0.030(2) 0.029(2) 0.0305(18) -0.0004(14) 0.0121(16) 0.0000(15)
C12 0.030(2) 0.0288(19) 0.0261(17) 0.0022(14) 0.0164(15) -0.0015(15)
C13 0.052(3) 0.038(2) 0.0275(19) -0.0040(16) 0.0200(18) -0.0002(19)
C14 0.047(3) 0.049(3) 0.032(2) -0.0130(17) 0.0157(19) -0.011(2)
C15 0.042(2) 0.043(2) 0.037(2) -0.0047(17) 0.0201(19) -0.0125(18)
C16 0.046(3) 0.041(2) 0.056(3) 0.0003(19) 0.034(2) 0.0004(19)
C17 0.034(2) 0.062(3) 0.068(3) 0.009(2) 0.029(2) 0.004(2)
C18 0.037(2) 0.037(2) 0.042(2) 0.0054(17) 0.0142(19) 0.0050(18)
C19 0.040(2) 0.0264(19) 0.0290(18) -0.0021(14) 0.0197(17) -0.0063(16)
C20 0.038(2) 0.0271(19) 0.0235(17) 0.0038(13) 0.0184(16) 0.0017(15)
C21 0.040(2) 0.035(2) 0.0297(19) 0.0000(15) 0.0156(17) -0.0066(17)
C22 0.035(2) 0.044(2) 0.044(2) 0.0074(18) 0.0170(19) 0.0032(19)
C23 0.045(2) 0.032(2) 0.039(2) 0.0017(16) 0.0208(19) 0.0041(18)
C24 0.034(2) 0.029(2) 0.0266(17) 0.0050(14) 0.0134(16) 0.0004(15)
O1 0.0535(19) 0.0438(18) 0.0610(19) 0.0091(14) 0.0299(16) 0.0112(14)
O2 0.0455(18) 0.070(2) 0.0366(15) 0.0069(14) 0.0210(14) 0.0025(15)
O3 0.0474(18) 0.0584(19) 0.0428(15) 0.0236(14) 0.0204(14) 0.0148(14)
O4 0.0390(16) 0.0308(15) 0.0580(17) 0.0110(12) 0.0276(14) 0.0027(12)
O5 0.064(2) 0.0455(18) 0.0428(16) -0.0093(13) 0.0168(15) -0.0159(15)
O6 0.114(3) 0.0521(19) 0.0363(16) 0.0017(14) 0.0362(18) -0.0086(18)
O7 0.061(2) 0.0489(18) 0.0447(16) -0.0073(14) 0.0225(15) -0.0124(15)
O8 0.0524(18) 0.0414(17) 0.0535(17) -0.0030(13) 0.0287(15) -0.0056(14)
O9 0.060(2) 0.077(3) 0.133(3) -0.019(2) 0.063(2) -0.0187(19)
O10 0.058(2) 0.0410(17) 0.0435(16) 0.0135(13) 0.0231(15) 0.0079(14)
O11 0.118(3) 0.087(3) 0.066(2) 0.043(2) 0.015(2) 0.009(2)
O12 0.069(2) 0.070(2) 0.086(3) -0.0019(19) 0.035(2) 0.0200(19)
C31 0.064(3) 0.052(3) 0.070(3) -0.001(2) 0.030(3) -0.012(2)
O13 0.089(2) 0.051(2) 0.0567(18) -0.0015(15) 0.0390(18) -0.0065(17)

loop_
_atom_type_symbol
_atom_type_description
_atom_type_scat_dispersion_real
_atom_type_scat_dispersion_imag
_atom_type_scat_source
C C 0.0033 0.0016 'International Tables Vol C Tables 4.2.6.8 and 6.1.1.4'
H H 0.0000 0.0000 'International Tables Vol C Tables 4.2.6.8 and 6.1.1.4'
N N 0.0061 0.0033 'International Tables Vol C Tables 4.2.6.8 and 6.1.1.4'
O O 0.0106 0.0060 'International Tables Vol C Tables 4.2.6.8 and 6.1.1.4'
Zn Zn 0.2839 1.4301 'International Tables Vol C Tables 4.2.6.8 and 6.1.1.4'

loop_
_geom_angle_atom_site_label_1
_geom_angle_atom_site_label_2
_geom_angle_atom_site_label_3
_geom_angle
N8 Zn1 N5 114.24(11)
N8 Zn1 N10 87.57(11)
N5 Zn1 N10 96.89(11)
N8 Zn1 O4 90.19(11)
N5 Zn1 O4 85.81(10)
N10 Zn1 O4 177.03(10)
N8 Zn1 O1 153.87(11)
N5 Zn1 O1 91.73(11)
N10 Zn1 O1 92.26(11)
O4 Zn1 O1 88.89(10)
N8 Zn1 O2 96.56(11)
N5 Zn1 O2 147.95(10)
N10 Zn1 O2 92.89(10)
O4 Zn1 O2 85.42(10)
O1 Zn1 O2 57.35(10)
N3 Zn2 N12 113.27(12)
N3 Zn2 O10 97.30(11)
N12 Zn2 O10 94.46(11)
N3 Zn2 O8 96.95(11)
N12 Zn2 O8 149.78(11)
O10 Zn2 O8 81.26(11)
N3 Zn2 N1 88.88(11)
N12 Zn2 N1 94.79(11)
O10 Zn2 N1 165.82(11)
O8 Zn2 N1 85.34(11)
N3 Zn2 O7 154.31(11)
N12 Zn2 O7 92.13(11)
O10 Zn2 O7 83.85(11)
O8 Zn2 O7 57.72(10)
N1 Zn2 O7 85.08(10)
C3 N1 N2 104.3(3)
C3 N1 Zn2 130.9(2)
N2 N1 Zn2 122.0(2)
C1 N2 N1 110.8(3)
C1 N2 C7 128.5(3)
N1 N2 C7 119.7(3)
C6 N3 N4 104.7(3)
C6 N3 Zn2 127.6(2)
N4 N3 Zn2 124.5(2)
C4 N4 N3 111.0(3)
C4 N4 C7 127.7(3)
N3 N4 C7 120.9(3)
C11 N5 C12 117.8(3)
C11 N5 Zn1 122.9(2)
C12 N5 Zn1 119.3(2)
O3 N6 O2 122.1(3)
O3 N6 O1 121.3(3)
O2 N6 O1 116.6(3)
O6 N7 O5 120.4(3)
O6 N7 O4 120.6(3)
O5 N7 O4 119.0(3)
C15 N8 N9 105.0(3)
C15 N8 Zn1 127.1(2)
N9 N8 Zn1 126.1(2)
C13 N9 N8 111.1(3)
C13 N9 C19 128.3(3)
N8 N9 C19 120.6(3)
C18 N10 N11 104.6(3)
C18 N10 Zn1 130.2(2)
N11 N10 Zn1 122.2(2)
C16 N11 N10 110.8(3)
C16 N11 C19 128.2(3)
N10 N11 C19 120.6(3)
C24 N12 C23 117.6(3)
C24 N12 Zn2 119.5(2)
C23 N12 Zn2 122.9(2)
O9 N13 O7 123.1(4)
O9 N13 O8 120.6(4)
O7 N13 O8 116.1(3)
O10 N14 O11 119.7(5)
O10 N14 O12 120.3(4)
O11 N14 O12 120.0(5)
N2 C1 C2 107.4(3)
C1 C2 C3 105.4(3)
N1 C3 C2 112.1(3)
N4 C4 C5 107.5(3)
C4 C5 C6 105.6(3)
N3 C6 C5 111.2(3)
N4 C7 N2 111.5(3)
N4 C7 C8 112.4(3)
N2 C7 C8 111.1(3)
C12 C8 C9 117.7(3)
C12 C8 C7 120.5(3)
C9 C8 C7 121.7(3)
C10 C9 C8 119.4(3)
C9 C10 C11 119.1(3)
N5 C11 C10 122.3(3)
N5 C12 C8 123.6(3)
N9 C13 C14 107.2(3)
C13 C14 C15 105.8(3)
N8 C15 C14 111.0(3)
N11 C16 C17 108.0(4)
C16 C17 C18 105.0(4)
N10 C18 C17 111.5(3)
N9 C19 N11 111.0(3)
N9 C19 C20 111.3(3)
N11 C19 C20 112.4(3)
C21 C20 C24 117.7(3)
C21 C20 C19 121.9(3)
C24 C20 C19 120.3(3)
C22 C21 C20 119.1(3)
C21 C22 C23 120.0(4)
N12 C23 C22 122.2(3)
N12 C24 C20 123.4(3)
N6 O1 Zn1 94.3(2)
N6 O2 Zn1 91.5(2)
N7 O4 Zn1 124.6(2)
N13 O7 Zn2 90.3(2)
N13 O8 Zn2 95.8(2)
N14 O10 Zn2 133.7(3)

loop_
_geom_bond_atom_site_label_1
_geom_bond_atom_site_label_2
_geom_bond_distance
Zn1 N8 2.054(3)
Zn1 N5 2.071(3)
Zn1 N10 2.144(3)
Zn1 O4 2.153(2)
Zn1 O1 2.201(3)
Zn1 O2 2.262(3)
Zn2 N3 2.051(3)
Zn2 N12 2.089(3)
Zn2 O10 2.148(3)
Zn2 O8 2.163(3)
Zn2 N1 2.170(3)
Zn2 O7 2.282(3)
N1 C3 1.327(4)
N1 N2 1.370(4)
N2 C1 1.350(4)
N2 C7 1.446(4)
N3 C6 1.325(4)
N3 N4 1.371(4)
N4 C4 1.336(4)
N4 C7 1.444(4)
N5 C11 1.337(4)
N5 C12 1.342(4)
N6 O3 1.228(4)
N6 O2 1.258(4)
N6 O1 1.260(4)
N7 O6 1.218(4)
N7 O5 1.227(4)
N7 O4 1.278(4)
N8 C15 1.330(4)
N8 N9 1.362(4)
N9 C13 1.344(4)
N9 C19 1.446(4)
N10 C18 1.319(4)
N10 N11 1.372(4)
N11 C16 1.335(5)
N11 C19 1.451(4)
N12 C24 1.336(4)
N12 C23 1.343(4)
N13 O9 1.210(4)
N13 O7 1.264(4)
N13 O8 1.267(4)
N14 O10 1.224(4)
N14 O11 1.231(4)
N14 O12 1.242(5)
C1 C2 1.360(5)
C2 C3 1.378(5)
C4 C5 1.360(5)
C5 C6 1.385(5)
C7 C8 1.517(5)
C8 C12 1.376(5)
C8 C9 1.383(5)
C9 C10 1.376(5)
C10 C11 1.379(5)
C13 C14 1.363(5)
C14 C15 1.382(5)
C16 C17 1.355(5)
C17 C18 1.392(5)
C19 C20 1.523(5)
C20 C21 1.380(5)
C20 C24 1.385(5)
C21 C22 1.365(5)
C22 C23 1.366(5)
C31 O13 1.398(5)
